data_4070593
loop_
_publ_author_name
'Ye, Wei-Ping'
'Zhan, Jie'
'Pan, Li'
'Hu, Ning-Hai'
'Li, Yue-Sheng'

_publ_section_title
;
 Synthesis and Characterization of Titanium Complexes Bearing Two
 \b-Enaminoketonato Ligands with Electron-Withdrawing Groups and Their
 Behavior in Ethylene Polymerization
;
_journal_issue 15
_journal_name_full Organometallics
_journal_page_first 3642
_journal_paper_doi 10.1021/om700803u
_journal_volume 27
_journal_year 2008
_chemical_formula_sum 'C28 H28 Cl2 F8 N2 O2 Ti'
_chemical_formula_weight 695.32
_chemical_name_systematic
; 
 ? 
;
_space_group_IT_number 14
_symmetry_cell_setting monoclinic
_symmetry_space_group_name_Hall '-P 2ybc'
_symmetry_space_group_name_H-M 'P 1 21/c 1'
_atom_sites_solution_hydrogens geom
_atom_sites_solution_primary direct
_atom_sites_solution_secondary difmap
_audit_creation_method SHELXL-97
_cell_angle_alpha 90.00
_cell_angle_beta 102.4990(10)
_cell_angle_gamma 90.00
_cell_formula_units_Z 4
_cell_length_a 8.5961(5)
_cell_length_b 35.172(2)
_cell_length_c 10.6131(6)
_cell_measurement_reflns_used 5500
_cell_measurement_temperature 187(2)
_cell_measurement_theta_max 25.68
_cell_measurement_theta_min 2.28
_cell_volume 3132.7(3)
_computing_cell_refinement 'Bruker SMART'
_computing_data_collection 'Bruker SMART'
_computing_data_reduction 'Bruker SAINT'
_computing_molecular_graphics 'Bruker SHELXTL'
_computing_publication_material 'Bruker SHELXTL'
_computing_structure_refinement 'SHELXL-97 (Sheldrick, 1997)'
_computing_structure_solution 'SHELXS-97 (Sheldrick, 1990)'
_diffrn_ambient_temperature 187(2)
_diffrn_measured_fraction_theta_full 0.997
_diffrn_measured_fraction_theta_max 0.997
_diffrn_measurement_device_type 'Bruker Smart APEX CCD area detector'
_diffrn_measurement_method 'phi and omega scans'
_diffrn_radiation_monochromator graphite
_diffrn_radiation_source 'fine-focus sealed tube'
_diffrn_radiation_type MoK\a
_diffrn_radiation_wavelength 0.71073
_diffrn_reflns_av_R_equivalents 0.0260
_diffrn_reflns_av_sigmaI/netI 0.0300
_diffrn_reflns_limit_h_max 8
_diffrn_reflns_limit_h_min -10
_diffrn_reflns_limit_k_max 43
_diffrn_reflns_limit_k_min -42
_diffrn_reflns_limit_l_max 13
_diffrn_reflns_limit_l_min -11
_diffrn_reflns_number 17525
_diffrn_reflns_theta_full 26.05
_diffrn_reflns_theta_max 26.05
_diffrn_reflns_theta_min 2.05
_exptl_absorpt_coefficient_mu 0.520
_exptl_absorpt_correction_T_max 0.9426
_exptl_absorpt_correction_T_min 0.8345
_exptl_absorpt_correction_type multi-scan
_exptl_crystal_density_diffrn 1.474
_exptl_crystal_density_method 'not measured'
_exptl_crystal_F_000 1416
_exptl_crystal_size_max 0.36
_exptl_crystal_size_mid 0.23
_exptl_crystal_size_min 0.12
_refine_diff_density_max 1.371
_refine_diff_density_min -0.573
_refine_diff_density_rms 0.100
_refine_ls_extinction_method none
_refine_ls_goodness_of_fit_ref 1.011
_refine_ls_hydrogen_treatment constr
_refine_ls_matrix_type full
_refine_ls_number_parameters 378
_refine_ls_number_reflns 6162
_refine_ls_number_restraints 36
_refine_ls_restrained_S_all 1.066
_refine_ls_R_factor_all 0.0812
_refine_ls_R_factor_gt 0.0681
_refine_ls_shift/su_max 0.003
_refine_ls_shift/su_mean 0.000
_refine_ls_structure_factor_coef Fsqd
_refine_ls_weighting_details 'calc w=1/[\s^2^(Fo^2^)+(0.1282P)^2^+5.1886P] where P=(Fo^2^+2Fc^2^)/3'
_refine_ls_weighting_scheme calc
_refine_ls_wR_factor_gt 0.1965
_refine_ls_wR_factor_ref 0.2111
_reflns_number_gt 4990
_reflns_number_total 6162
_reflns_threshold_expression >2sigma(I)
_cod_data_source_file om700803u-file001.cif
_cod_data_source_block r101
_cod_depositor_comments
;
The following automatic conversions were performed:

'_symmetry_cell_setting' value 'Monoclinic' changed to 'monoclinic'
according to /home/saulius/struct/CIF-dictionaries/cif_core.dic
dictionary named 'cif_core.dic' version 2.4.1 from 2010-06-29.

Automatic conversion script
Id: cif_fix_values 1715 2011-07-08 13:25:40Z adriana 
;
_cod_original_sg_symbol_H-M P2(1)/c
_cod_database_code 4070593

loop_
_symmetry_equiv_pos_as_xyz
'x, y, z'
'-x, y+1/2, -z+1/2'
'-x, -y, -z'
'x, -y-1/2, z-1/2'

loop_
_atom_site_label
_atom_site_type_symbol
_atom_site_fract_x
_atom_site_fract_y
_atom_site_fract_z
_atom_site_U_iso_or_equiv
_atom_site_adp_type
_atom_site_occupancy
_atom_site_symmetry_multiplicity
_atom_site_calc_flag
_atom_site_refinement_flags
_atom_site_disorder_assembly
_atom_site_disorder_group
Ti1 Ti 0.94154(8) 0.118695(19) 0.90959(6) 0.0296(2) Uani 1 1 d . . .
Cl1 Cl 1.15778(13) 0.08269(3) 0.99765(11) 0.0498(3) Uani 1 1 d . . .
Cl2 Cl 1.03258(13) 0.14760(3) 0.74880(10) 0.0439(3) Uani 1 1 d . . .
F1 F 0.2378(4) 0.08620(12) 0.4919(3) 0.0879(12) Uani 1 1 d . . .
F2 F 0.7879(4) 0.18841(8) 1.4538(3) 0.0577(7) Uani 1 1 d . . .
F3 F 0.4327(4) 0.19467(10) 0.8220(5) 0.1029(16) Uani 1 1 d . . .
F4 F 0.5690(6) 0.22294(15) 0.7041(6) 0.139(2) Uani 1 1 d . . .
F5 F 0.5575(4) 0.24420(10) 0.8912(6) 0.122(2) Uani 1 1 d . . .
F6 F 0.7390(4) 0.04655(8) 1.2529(2) 0.0540(7) Uani 1 1 d . . .
F7 F 0.6395(4) 0.00408(8) 1.1183(3) 0.0558(7) Uani 1 1 d . . .
F8 F 0.5225(3) 0.05796(10) 1.1153(3) 0.0691(9) Uani 1 1 d . . .
O1 O 1.0030(3) 0.15872(8) 1.0278(3) 0.0365(6) Uani 1 1 d . . .
O2 O 0.8419(3) 0.07917(7) 0.8028(2) 0.0345(6) Uani 1 1 d . . .
N1 N 0.8124(4) 0.09214(9) 1.0453(3) 0.0296(7) Uani 1 1 d . . .
N2 N 0.7242(4) 0.15309(9) 0.8529(3) 0.0321(7) Uani 1 1 d . . .
C1 C 0.7991(5) 0.11534(11) 1.1559(4) 0.0329(8) Uani 1 1 d . . .
C2 C 0.9251(5) 0.11597(12) 1.2626(4) 0.0379(9) Uani 1 1 d . . .
H2 H 1.0149 0.1000 1.2657 0.045 Uiso 1 1 calc R . .
C3 C 0.9190(5) 0.14022(12) 1.3653(4) 0.0422(10) Uani 1 1 d . . .
H3 H 1.0028 0.1405 1.4402 0.051 Uiso 1 1 calc R . .
C4 C 0.7903(6) 0.16341(12) 1.3559(4) 0.0415(10) Uani 1 1 d . . .
C5 C 0.6646(6) 0.16331(13) 1.2527(4) 0.0459(10) Uani 1 1 d . . .
H5 H 0.5758 0.1796 1.2505 0.055 Uiso 1 1 calc R . .
C6 C 0.6692(5) 0.13897(12) 1.1511(4) 0.0411(9) Uani 1 1 d . . .
H6 H 0.5830 0.1385 1.0780 0.049 Uiso 1 1 calc R . .
C7 C 0.9739(4) 0.19481(11) 1.0353(4) 0.0402(9) Uani 1 1 d D A .
C8 C 0.8353(6) 0.20993(13) 0.9677(5) 0.0526(12) Uani 1 1 d . . .
H8 H 0.8176 0.2363 0.9776 0.063 Uiso 1 1 calc R . .
C9 C 0.7153(5) 0.18892(12) 0.8834(5) 0.0462(11) Uani 1 1 d . . .
C10 C 0.5646(7) 0.21240(16) 0.8240(8) 0.0760(19) Uani 1 1 d . . .
C11 C 0.5962(4) 0.13550(12) 0.7591(4) 0.0362(9) Uani 1 1 d . . .
C12 C 0.5874(6) 0.14123(17) 0.6291(5) 0.0595(14) Uani 1 1 d . . .
H12 H 0.6653 0.1564 0.6015 0.071 Uiso 1 1 calc R . .
C13 C 0.4652(7) 0.1249(2) 0.5391(5) 0.0733(18) Uani 1 1 d . . .
H13 H 0.4563 0.1293 0.4495 0.088 Uiso 1 1 calc R . .
C14 C 0.3585(6) 0.10244(17) 0.5804(5) 0.0583(14) Uani 1 1 d . . .
C15 C 0.3657(5) 0.09479(14) 0.7084(5) 0.0481(11) Uani 1 1 d . . .
H15 H 0.2903 0.0785 0.7343 0.058 Uiso 1 1 calc R . .
C16 C 0.4878(5) 0.11182(12) 0.7991(4) 0.0382(9) Uani 1 1 d . . .
H16 H 0.4964 0.1071 0.8885 0.046 Uiso 1 1 calc R . .
C17 C 0.7940(4) 0.04461(10) 0.8153(3) 0.0327(8) Uani 1 1 d D B .
C18 C 0.7550(5) 0.03288(11) 0.9262(4) 0.0372(9) Uani 1 1 d . . .
H18 H 0.7273 0.0070 0.9335 0.045 Uiso 1 1 calc R . .
C19 C 0.7536(4) 0.05752(11) 1.0321(4) 0.0327(8) Uani 1 1 d . . .
C20 C 0.6645(5) 0.04135(13) 1.1312(4) 0.0419(9) Uani 1 1 d . . .
C21 C 1.1092(5) 0.21786(11) 1.1164(4) 0.0577(13) Uani 1 1 d D . .
C22 C 1.0720(9) 0.25842(13) 1.1375(8) 0.085(3) Uiso 0.65 1 d PD A 1
C23 C 1.2502(7) 0.2162(2) 1.0401(7) 0.071(2) Uiso 0.65 1 d PD A 1
C24 C 1.1782(8) 0.19701(18) 1.2452(5) 0.0570(19) Uiso 0.65 1 d PD A 1
C22' C 1.1818(12) 0.2443(3) 1.0302(9) 0.068(2) Uiso 0.35 1 d PD A 2
C23' C 1.0272(12) 0.2448(3) 1.2041(10) 0.068(2) Uiso 0.35 1 d PD A 2
C24' C 1.2307(10) 0.1937(3) 1.2039(10) 0.068(2) Uiso 0.35 1 d PD A 2
C25 C 0.7923(4) 0.01882(10) 0.6987(3) 0.0414(10) Uani 1 1 d D . .
C26 C 0.7692(8) 0.04203(16) 0.5748(4) 0.0669(18) Uiso 0.78 1 d PD B 1
C27 C 0.9485(6) -0.00362(17) 0.7225(6) 0.0700(19) Uiso 0.78 1 d PD B 1
C28 C 0.6516(6) -0.01002(15) 0.6853(6) 0.0675(19) Uiso 0.78 1 d PD B 1
C26' C 0.9473(13) 0.0267(4) 0.6494(13) 0.070(4) Uiso 0.22 1 d PD B 2
C27' C 0.790(2) -0.02299(13) 0.7372(11) 0.070(4) Uiso 0.22 1 d PD B 2
C28' C 0.6486(14) 0.0284(4) 0.5905(9) 0.070(4) Uiso 0.22 1 d PD B 2

loop_
_atom_site_aniso_label
_atom_site_aniso_U_11
_atom_site_aniso_U_22
_atom_site_aniso_U_33
_atom_site_aniso_U_23
_atom_site_aniso_U_13
_atom_site_aniso_U_12
Ti1 0.0261(4) 0.0321(4) 0.0304(4) -0.0003(3) 0.0058(3) 0.0026(2)
Cl1 0.0350(6) 0.0590(7) 0.0539(6) 0.0085(5) 0.0061(5) 0.0168(5)
Cl2 0.0449(6) 0.0462(6) 0.0443(6) 0.0068(4) 0.0180(5) -0.0003(4)
F1 0.0552(19) 0.120(3) 0.072(2) -0.039(2) -0.0232(16) 0.0100(19)
F2 0.089(2) 0.0489(15) 0.0409(14) -0.0117(11) 0.0265(14) -0.0022(14)
F3 0.0349(17) 0.059(2) 0.205(5) -0.025(2) 0.005(2) 0.0131(15)
F4 0.109(4) 0.130(4) 0.166(5) 0.086(4) 0.005(3) 0.055(3)
F5 0.057(2) 0.049(2) 0.243(6) -0.034(3) -0.004(3) 0.0193(16)
F6 0.0727(19) 0.0597(17) 0.0301(12) 0.0034(11) 0.0120(12) -0.0122(14)
F7 0.077(2) 0.0477(15) 0.0455(14) 0.0012(12) 0.0202(14) -0.0177(14)
F8 0.0457(16) 0.085(2) 0.084(2) 0.0267(18) 0.0316(15) 0.0115(15)
O1 0.0326(14) 0.0384(15) 0.0369(14) -0.0064(12) 0.0036(11) -0.0025(11)
O2 0.0414(15) 0.0336(14) 0.0285(13) -0.0007(10) 0.0073(11) -0.0025(11)
N1 0.0286(15) 0.0331(16) 0.0264(15) -0.0005(12) 0.0041(12) 0.0048(12)
N2 0.0280(16) 0.0312(16) 0.0363(17) 0.0042(13) 0.0052(13) 0.0011(12)
C1 0.036(2) 0.036(2) 0.0273(18) 0.0000(15) 0.0068(15) 0.0019(15)
C2 0.037(2) 0.041(2) 0.034(2) 0.0011(16) 0.0041(16) 0.0060(17)
C3 0.051(3) 0.047(2) 0.0270(19) -0.0019(17) 0.0045(17) -0.0039(19)
C4 0.060(3) 0.037(2) 0.031(2) -0.0047(16) 0.0183(18) -0.0012(19)
C5 0.052(3) 0.044(2) 0.045(2) 0.0004(19) 0.018(2) 0.013(2)
C6 0.039(2) 0.051(2) 0.033(2) -0.0005(18) 0.0078(17) 0.0102(18)
C7 0.042(2) 0.037(2) 0.042(2) -0.0056(17) 0.0117(18) -0.0060(17)
C8 0.045(3) 0.034(2) 0.078(3) -0.008(2) 0.011(2) -0.0015(19)
C9 0.033(2) 0.036(2) 0.069(3) 0.004(2) 0.010(2) 0.0058(17)
C10 0.044(3) 0.042(3) 0.134(6) 0.001(3) 0.002(3) 0.012(2)
C11 0.0266(19) 0.043(2) 0.036(2) 0.0028(17) 0.0012(15) 0.0069(16)
C12 0.045(3) 0.089(4) 0.042(3) 0.018(3) 0.005(2) -0.003(3)
C13 0.060(3) 0.122(5) 0.032(2) 0.006(3) -0.003(2) 0.012(3)
C14 0.035(2) 0.083(4) 0.048(3) -0.019(3) -0.010(2) 0.009(2)
C15 0.032(2) 0.051(3) 0.059(3) -0.013(2) 0.0049(19) 0.0011(18)
C16 0.032(2) 0.043(2) 0.039(2) -0.0018(17) 0.0043(16) 0.0021(16)
C17 0.034(2) 0.0315(19) 0.0307(19) -0.0008(15) 0.0029(15) 0.0035(15)
C18 0.045(2) 0.033(2) 0.033(2) -0.0011(15) 0.0068(16) 0.0002(17)
C19 0.0297(19) 0.038(2) 0.0289(18) 0.0034(15) 0.0032(14) 0.0035(15)
C20 0.044(2) 0.046(2) 0.036(2) 0.0028(17) 0.0093(17) -0.0017(18)
C21 0.072(3) 0.049(3) 0.047(3) -0.006(2) 0.002(2) -0.024(2)
C25 0.054(3) 0.039(2) 0.033(2) -0.0081(16) 0.0114(18) -0.0001(18)

loop_
_atom_type_symbol
_atom_type_description
_atom_type_scat_dispersion_real
_atom_type_scat_dispersion_imag
_atom_type_scat_source
C C 0.0033 0.0016 'International Tables Vol C Tables 4.2.6.8 and 6.1.1.4'
H H 0.0000 0.0000 'International Tables Vol C Tables 4.2.6.8 and 6.1.1.4'
N N 0.0061 0.0033 'International Tables Vol C Tables 4.2.6.8 and 6.1.1.4'
O O 0.0106 0.0060 'International Tables Vol C Tables 4.2.6.8 and 6.1.1.4'
F F 0.0171 0.0103 'International Tables Vol C Tables 4.2.6.8 and 6.1.1.4'
Cl Cl 0.1484 0.1585 'International Tables Vol C Tables 4.2.6.8 and 6.1.1.4'
Ti Ti 0.2776 0.4457 'International Tables Vol C Tables 4.2.6.8 and 6.1.1.4'

loop_
_geom_angle_atom_site_label_1
_geom_angle_atom_site_label_2
_geom_angle_atom_site_label_3
_geom_angle
O2 Ti1 O1 168.60(13)
O2 Ti1 N2 89.57(12)
O1 Ti1 N2 82.56(12)
O2 Ti1 N1 81.53(12)
O1 Ti1 N1 89.42(12)
N2 Ti1 N1 83.91(12)
O2 Ti1 Cl2 93.69(9)
O1 Ti1 Cl2 94.20(10)
N2 Ti1 Cl2 87.61(9)
N1 Ti1 Cl2 170.28(9)
O2 Ti1 Cl1 93.51(9)
O1 Ti1 Cl1 93.20(9)
N2 Ti1 Cl1 171.53(10)
N1 Ti1 Cl1 88.73(8)
Cl2 Ti1 Cl1 100.04(5)
C7 O1 Ti1 137.8(2)
C17 O2 Ti1 138.0(2)
C19 N1 C1 120.7(3)
C19 N1 Ti1 124.0(3)
C1 N1 Ti1 115.3(2)
C9 N2 C11 120.2(3)
C9 N2 Ti1 123.7(3)
C11 N2 Ti1 115.2(2)
C6 C1 C2 120.1(4)
C6 C1 N1 120.7(3)
C2 C1 N1 118.9(3)
C1 C2 C3 119.6(4)
C1 C2 H2 120.2
C3 C2 H2 120.2
C4 C3 C2 118.5(4)
C4 C3 H3 120.8
C2 C3 H3 120.8
C3 C4 C5 123.3(4)
C3 C4 F2 118.4(4)
C5 C4 F2 118.3(4)
C4 C5 C6 118.5(4)
C4 C5 H5 120.8
C6 C5 H5 120.8
C1 C6 C5 120.1(4)
C1 C6 H6 119.9
C5 C6 H6 119.9
O1 C7 C8 120.5(3)
O1 C7 C21 114.9(3)
C8 C7 C21 124.4(4)
C7 C8 C9 124.3(4)
C7 C8 H8 117.8
C9 C8 H8 117.8
N2 C9 C8 125.8(4)
N2 C9 C10 120.1(4)
C8 C9 C10 114.1(4)
F3 C10 F5 105.8(5)
F3 C10 F4 109.0(6)
F5 C10 F4 106.9(6)
F3 C10 C9 113.8(5)
F5 C10 C9 111.1(5)
F4 C10 C9 110.0(5)
C16 C11 C12 120.0(4)
C16 C11 N2 120.5(4)
C12 C11 N2 119.5(4)
C11 C12 C13 119.9(5)
C11 C12 H12 120.0
C13 C12 H12 120.0
C14 C13 C12 119.1(5)
C14 C13 H13 120.5
C12 C13 H13 120.5
F1 C14 C13 119.3(5)
F1 C14 C15 117.6(5)
C13 C14 C15 123.1(4)
C14 C15 C16 117.6(5)
C14 C15 H15 121.2
C16 C15 H15 121.2
C11 C16 C15 120.2(4)
C11 C16 H16 119.9
C15 C16 H16 119.9
O2 C17 C18 121.1(3)
O2 C17 C25 114.8(3)
C18 C17 C25 124.1(3)
C17 C18 C19 123.2(4)
C17 C18 H18 118.4
C19 C18 H18 118.4
N1 C19 C18 125.5(4)
N1 C19 C20 120.5(3)
C18 C19 C20 113.9(4)
F6 C20 F8 107.4(4)
F6 C20 F7 105.6(3)
F8 C20 F7 107.2(4)
F6 C20 C19 114.2(4)
F8 C20 C19 109.3(3)
F7 C20 C19 112.8(4)
C22 C21 C24' 126.4(5)
C22 C21 C22' 68.6(5)
C24' C21 C22' 113.3(4)
C22 C21 C7 115.6(4)
C24' C21 C7 113.1(4)
C22' C21 C7 110.3(4)
C22 C21 C24 112.0(4)
C24' C21 C24 26.6(5)
C22' C21 C24 133.4(5)
C7 C21 C24 110.2(3)
C22 C21 C23 108.8(4)
C24' C21 C23 78.0(5)
C22' C21 C23 42.8(5)
C7 C21 C23 105.4(3)
C24 C21 C23 104.1(3)
C22 C21 C23' 37.6(5)
C24' C21 C23' 108.1(4)
C22' C21 C23' 106.1(4)
C7 C21 C23' 105.4(4)
C24 C21 C23' 84.2(5)
C23 C21 C23' 142.8(5)
C28' C25 C26 45.7(7)
C28' C25 C27' 111.0(4)
C26 C25 C27' 137.7(5)
C28' C25 C27 140.7(5)
C26 C25 C27 111.4(3)
C27' C25 C27 61.3(7)
C28' C25 C17 110.0(4)
C26 C25 C17 110.9(3)
C27' C25 C17 110.6(4)
C27 C25 C17 108.5(3)
C28' C25 C28 65.8(7)
C26 C25 C28 108.4(3)
C27' C25 C28 49.1(7)
C27 C25 C28 108.3(3)
C17 C25 C28 109.3(3)
C28' C25 C26' 108.6(4)
C26 C25 C26' 64.9(7)
C27' C25 C26' 108.7(4)
C27 C25 C26' 50.5(7)
C17 C25 C26' 107.8(4)
C28 C25 C26' 141.9(5)

loop_
_geom_bond_atom_site_label_1
_geom_bond_atom_site_label_2
_geom_bond_distance
Ti1 O2 1.879(3)
Ti1 O1 1.884(3)
Ti1 N2 2.197(3)
Ti1 N1 2.207(3)
Ti1 Cl2 2.2663(12)
Ti1 Cl1 2.2761(12)
F1 C14 1.365(5)
F2 C4 1.365(5)
F3 C10 1.290(7)
F4 C10 1.333(9)
F5 C10 1.335(7)
F6 C20 1.325(5)
F7 C20 1.331(5)
F8 C20 1.331(5)
O1 C7 1.300(5)
O2 C17 1.299(4)
N1 C19 1.314(5)
N1 C1 1.454(5)
N2 C9 1.308(5)
N2 C11 1.452(5)
C1 C6 1.384(6)
C1 C2 1.388(5)
C2 C3 1.394(6)
C2 H2 0.9500
C3 C4 1.361(6)
C3 H3 0.9500
C4 C5 1.362(6)
C5 C6 1.384(6)
C5 H5 0.9500
C6 H6 0.9500
C7 C8 1.359(6)
C7 C21 1.522(5)
C8 C9 1.419(7)
C8 H8 0.9500
C9 C10 1.550(7)
C11 C16 1.383(6)
C11 C12 1.381(6)
C12 C13 1.383(8)
C12 H12 0.9500
C13 C14 1.353(9)
C13 H13 0.9500
C14 C15 1.373(7)
C15 C16 1.396(6)
C15 H15 0.9500
C16 H16 0.9500
C17 C18 1.356(5)
C17 C25 1.532(4)
C18 C19 1.421(5)
C18 H18 0.9500
C19 C20 1.537(6)
C21 C22 1.490(4)
C21 C24' 1.502(4)
C21 C22' 1.530(4)
C21 C24 1.551(4)
C21 C23 1.598(4)
C21 C23' 1.595(4)
C25 C28' 1.530(5)
C25 C26 1.524(4)
C25 C27' 1.528(5)
C25 C27 1.531(4)
C25 C28 1.561(4)
C25 C26' 1.558(5)
